data_4347860
loop_
_publ_author_name
'Ansari, Mohd Asif'
'Mandal, Abhishek'
'Paretzki, Alexa'
'Beyer, Katharina'
'Fiedler, Jan'
'Kaim, Wolfgang'
'Lahiri, Goutam Kumar'

_publ_section_title
;
 1,5-Diamido-9,10-anthraquinone, a Centrosymmetric Redox-Active Bridge
 with Two Coupled \b-Ketiminato Chelate Functions: Symmetric and
 Asymmetric Diruthenium Complexes.
;
_journal_issue 11
_journal_name_full 'Inorganic chemistry'
_journal_page_first 5655
_journal_page_last 5670
_journal_paper_doi 10.1021/acs.inorgchem.6b00726
_journal_volume 55
_journal_year 2016
_chemical_formula_sum 'C36 H27 Cl N8 O6 Ru'
_chemical_formula_weight 804.18
_space_group_IT_number 2
_space_group_name_Hall '-P 1'
_space_group_name_H-M_alt 'P -1'
_symmetry_cell_setting triclinic
_symmetry_space_group_name_H-M 'P -1'
_atom_sites_solution_hydrogens geom
_atom_sites_solution_primary direct
_atom_sites_solution_secondary difmap
_audit_creation_method SHELXL-97
_cell_angle_alpha 97.723(8)
_cell_angle_beta 95.778(16)
_cell_angle_gamma 98.250(12)
_cell_formula_units_Z 2
_cell_length_a 10.728(8)
_cell_length_b 12.232(9)
_cell_length_c 14.655(11)
_cell_measurement_reflns_used 7728
_cell_measurement_temperature 100(2)
_cell_measurement_theta_max 29.00
_cell_measurement_theta_min 3.20
_cell_volume 1872(2)
_computing_structure_refinement 'SHELXL-97 (Sheldrick, 2008)'
_computing_structure_solution 'SHELXS-97 (Sheldrick, 2008)'
_diffrn_ambient_temperature 100(2)
_diffrn_measured_fraction_theta_full 0.997
_diffrn_measured_fraction_theta_max 0.997
_diffrn_measurement_device_type 'Rigaku Saturn724'
_diffrn_radiation_monochromator graphite
_diffrn_radiation_source 'fine-focus sealed tube'
_diffrn_radiation_type MoK\a
_diffrn_radiation_wavelength 0.71070
_diffrn_reflns_av_R_equivalents 0.1240
_diffrn_reflns_av_sigmaI/netI 0.1053
_diffrn_reflns_limit_h_max 12
_diffrn_reflns_limit_h_min -12
_diffrn_reflns_limit_k_max 14
_diffrn_reflns_limit_k_min -14
_diffrn_reflns_limit_l_max 17
_diffrn_reflns_limit_l_min -17
_diffrn_reflns_number 27462
_diffrn_reflns_theta_full 25.00
_diffrn_reflns_theta_max 25.00
_diffrn_reflns_theta_min 3.07
_exptl_absorpt_coefficient_mu 0.545
_exptl_absorpt_correction_T_max 0.978
_exptl_absorpt_correction_T_min 0.919
_exptl_absorpt_process_details 'NUMABS (Rigaku, 1999)'
_exptl_crystal_colour violet
_exptl_crystal_density_diffrn 1.427
_exptl_crystal_density_method 'not measured'
_exptl_crystal_description plate
_exptl_crystal_F_000 816
_refine_diff_density_max 2.209
_refine_diff_density_min -1.367
_refine_diff_density_rms 0.123
_refine_ls_extinction_method none
_refine_ls_goodness_of_fit_ref 1.072
_refine_ls_hydrogen_treatment mixed
_refine_ls_matrix_type full
_refine_ls_number_parameters 470
_refine_ls_number_reflns 6580
_refine_ls_number_restraints 0
_refine_ls_restrained_S_all 1.072
_refine_ls_R_factor_all 0.0907
_refine_ls_R_factor_gt 0.0744
_refine_ls_shift/su_max 0.000
_refine_ls_shift/su_mean 0.000
_refine_ls_structure_factor_coef Fsqd
_refine_ls_weighting_details 'calc w=1/[\s^2^(Fo^2^)+(0.0890P)^2^+1.1205P] where P=(Fo^2^+2Fc^2^)/3'
_refine_ls_weighting_scheme calc
_refine_ls_wR_factor_gt 0.1827
_refine_ls_wR_factor_ref 0.1973
_reflns_number_gt 5292
_reflns_number_total 6580
_reflns_threshold_expression >2sigma(I)
_cod_data_source_file ic6b00726_si_002.cif
_cod_data_source_block 2ClO4
_cod_database_code 4347860

loop_
_symmetry_equiv_pos_as_xyz
'x, y, z'
'-x, -y, -z'

loop_
_atom_site_label
_atom_site_type_symbol
_atom_site_fract_x
_atom_site_fract_y
_atom_site_fract_z
_atom_site_U_iso_or_equiv
_atom_site_adp_type
_atom_site_occupancy
_atom_site_symmetry_multiplicity
_atom_site_calc_flag
_atom_site_refinement_flags
Ru1 Ru 0.33392(4) 0.21379(3) 0.21932(3) 0.0308(2) Uani 1 1 d .
Cl1 Cl -0.10157(14) 0.44491(16) 0.20267(12) 0.0496(5) Uani 1 1 d .
O1 O 0.4869(3) 0.2878(3) 0.3139(3) 0.0281(9) Uani 1 1 d .
O2 O 0.5181(4) 0.3895(4) 0.6910(3) 0.0453(11) Uani 1 1 d .
N6 N 0.3339(4) 0.3377(4) 0.1400(3) 0.0298(11) Uani 1 1 d .
N7 N 0.1740(4) 0.1656(4) 0.1313(4) 0.0345(12) Uani 1 1 d .
N4 N 0.4641(4) 0.1346(4) 0.1583(3) 0.0304(11) Uani 1 1 d .
O6 O -0.2386(4) 0.4331(4) 0.1988(3) 0.0558(13) Uani 1 1 d .
N5 N 0.5241(5) 0.0716(4) 0.2070(4) 0.0402(13) Uani 1 1 d .
N3 N 0.3490(4) 0.0836(4) 0.2928(4) 0.0380(12) Uani 1 1 d .
N1 N 0.2254(4) 0.2973(4) 0.3032(4) 0.0352(12) Uani 1 1 d .
H1 H 0.1497 0.3045 0.2779 0.042 Uiso 1 1 calc R
N8 N 0.1324(4) 0.2356(4) 0.0789(4) 0.0357(12) Uani 1 1 d .
C14 C 0.3790(5) 0.3417(4) 0.4448(4) 0.0306(13) Uani 1 1 d .
O5 O -0.0666(5) 0.4250(6) 0.1116(4) 0.0751(17) Uani 1 1 d .
N2 N 0.7635(5) 0.3709(5) 0.7067(4) 0.0475(14) Uani 1 1 d .
H2A H 0.8396 0.4065 0.7245 0.057 Uiso 1 1 d R
H2B H 0.7096 0.4122 0.7260 0.057 Uiso 1 1 d R
C13 C 0.4869(5) 0.3144(4) 0.4022(4) 0.0304(13) Uani 1 1 d .
C12 C 0.6106(5) 0.3200(4) 0.4592(4) 0.0306(13) Uani 1 1 d .
C1 C 0.2574(5) 0.3420(5) 0.3926(4) 0.0354(14) Uani 1 1 d .
C26 C 0.4270(5) 0.4269(5) 0.1411(4) 0.0316(13) Uani 1 1 d .
H26 H 0.5043 0.4333 0.1807 0.038 Uiso 1 1 calc R
C19 C 0.4578(6) 0.0427(5) 0.2802(5) 0.0418(16) Uani 1 1 d .
C20 C 0.4380(5) 0.1602(5) -0.0038(4) 0.0354(14) Uani 1 1 d .
H20 H 0.3487 0.1466 -0.0033 0.043 Uiso 1 1 calc R
C7 C 0.6246(5) 0.3475(4) 0.5594(4) 0.0316(13) Uani 1 1 d .
C25 C 0.5197(5) 0.1586(4) 0.0765(4) 0.0344(14) Uani 1 1 d .
C27 C 0.4110(6) 0.5086(5) 0.0853(4) 0.0359(14) Uani 1 1 d .
H27 H 0.4768 0.5698 0.0865 0.043 Uiso 1 1 calc R
C30 C 0.2239(5) 0.3305(5) 0.0818(4) 0.0351(14) Uani 1 1 d .
C31 C 0.0804(5) 0.0680(5) 0.1339(4) 0.0358(14) Uani 1 1 d .
C2 C 0.1651(5) 0.3975(5) 0.4403(4) 0.0346(14) Uani 1 1 d .
H2 H 0.0897 0.4086 0.4053 0.041 Uiso 1 1 calc R
C5 C 0.3944(5) 0.3789(4) 0.5455(4) 0.0321(13) Uani 1 1 d .
C29 C 0.2026(5) 0.4089(5) 0.0261(4) 0.0360(14) Uani 1 1 d .
H29 H 0.1246 0.4017 -0.0128 0.043 Uiso 1 1 calc R
C11 C 0.7126(5) 0.2923(5) 0.4151(5) 0.0370(15) Uani 1 1 d .
H11 H 0.7030 0.2741 0.3494 0.044 Uiso 1 1 calc R
C28 C 0.2978(6) 0.4996(5) 0.0280(4) 0.0398(15) Uani 1 1 d .
H28 H 0.2853 0.5552 -0.0099 0.048 Uiso 1 1 calc R
C6 C 0.5138(6) 0.3736(4) 0.6033(4) 0.0370(15) Uani 1 1 d .
C4 C 0.3006(5) 0.4237(5) 0.5870(5) 0.0408(16) Uani 1 1 d .
H4 H 0.3126 0.4485 0.6520 0.049 Uiso 1 1 calc R
C36 C 0.1207(6) -0.0338(5) 0.1394(4) 0.0393(15) Uani 1 1 d .
H36 H 0.2081 -0.0394 0.1397 0.047 Uiso 1 1 calc R
C8 C 0.7440(6) 0.3470(5) 0.6101(5) 0.0393(15) Uani 1 1 d .
C24 C 0.6519(6) 0.1806(5) 0.0778(5) 0.0431(16) Uani 1 1 d .
H24 H 0.7069 0.1801 0.1327 0.052 Uiso 1 1 calc R
C21 C 0.4892(6) 0.1820(5) -0.0852(5) 0.0437(16) Uani 1 1 d .
H21 H 0.4350 0.1822 -0.1405 0.052 Uiso 1 1 calc R
C33 C -0.0462(6) 0.0790(6) 0.1348(5) 0.0511(18) Uani 1 1 d .
H33 H -0.0725 0.1493 0.1308 0.061 Uiso 1 1 calc R
C10 C 0.8298(5) 0.2911(5) 0.4664(5) 0.0407(15) Uani 1 1 d .
H10 H 0.8990 0.2713 0.4356 0.049 Uiso 1 1 calc R
C23 C 0.7005(6) 0.2031(6) -0.0035(5) 0.0501(19) Uani 1 1 d .
H23 H 0.7898 0.2184 -0.0038 0.060 Uiso 1 1 calc R
C15 C 0.2770(7) 0.0440(6) 0.3549(5) 0.0474(17) Uani 1 1 d .
H15 H 0.1989 0.0702 0.3622 0.057 Uiso 1 1 calc R
C35 C 0.0321(6) -0.1294(5) 0.1445(5) 0.0435(16) Uani 1 1 d .
H35 H 0.0583 -0.2001 0.1467 0.052 Uiso 1 1 calc R
C3 C 0.1841(5) 0.4337(5) 0.5332(5) 0.0447(17) Uani 1 1 d .
H3 H 0.1201 0.4658 0.5627 0.054 Uiso 1 1 calc R
C9 C 0.8446(6) 0.3184(5) 0.5617(5) 0.0427(16) Uani 1 1 d .
H9 H 0.9248 0.3180 0.5956 0.051 Uiso 1 1 calc R
C22 C 0.6206(6) 0.2034(5) -0.0838(5) 0.0454(17) Uani 1 1 d .
H22 H 0.6559 0.2184 -0.1386 0.054 Uiso 1 1 calc R
C34 C -0.0951(6) -0.1171(6) 0.1462(5) 0.055(2) Uani 1 1 d .
H34 H -0.1559 -0.1801 0.1506 0.067 Uiso 1 1 calc R
C18 C 0.5007(8) -0.0351(5) 0.3320(5) 0.0555(19) Uani 1 1 d .
H18 H 0.5785 -0.0610 0.3229 0.067 Uiso 1 1 calc R
O4 O -0.0544(6) 0.3672(8) 0.2536(5) 0.116(3) Uani 1 1 d .
C17 C 0.4273(9) -0.0734(5) 0.3969(6) 0.066(2) Uani 1 1 d .
H17 H 0.4541 -0.1263 0.4333 0.079 Uiso 1 1 calc R
C32 C -0.1344(6) -0.0136(7) 0.1415(6) 0.059(2) Uani 1 1 d .
H32 H -0.2213 -0.0066 0.1429 0.071 Uiso 1 1 calc R
C16 C 0.3135(9) -0.0338(6) 0.4083(6) 0.066(2) Uani 1 1 d .
H16 H 0.2616 -0.0598 0.4523 0.079 Uiso 1 1 calc R
O3 O -0.0513(6) 0.5581(7) 0.2450(7) 0.153(4) Uani 1 1 d .

loop_
_atom_site_aniso_label
_atom_site_aniso_U_11
_atom_site_aniso_U_22
_atom_site_aniso_U_33
_atom_site_aniso_U_23
_atom_site_aniso_U_13
_atom_site_aniso_U_12
Ru1 0.0262(3) 0.0268(3) 0.0341(3) -0.0012(2) -0.0005(2) -0.00584(19)
Cl1 0.0314(8) 0.0709(12) 0.0394(9) -0.0055(8) -0.0025(7) 0.0023(8)
O1 0.0184(18) 0.031(2) 0.030(2) -0.0033(17) 0.0023(16) -0.0030(15)
O2 0.041(2) 0.050(3) 0.039(3) -0.010(2) 0.002(2) 0.002(2)
N6 0.031(2) 0.030(2) 0.027(3) -0.001(2) 0.004(2) 0.005(2)
N7 0.024(2) 0.036(3) 0.037(3) -0.004(2) 0.003(2) -0.006(2)
N4 0.028(2) 0.023(2) 0.033(3) -0.005(2) -0.009(2) -0.0025(19)
O6 0.031(2) 0.074(3) 0.058(3) -0.002(3) 0.000(2) 0.009(2)
N5 0.042(3) 0.030(3) 0.042(3) -0.009(2) 0.000(3) 0.002(2)
N3 0.035(3) 0.033(3) 0.039(3) -0.002(2) -0.001(2) -0.010(2)
N1 0.019(2) 0.042(3) 0.041(3) 0.002(2) 0.007(2) -0.006(2)
N8 0.033(3) 0.034(3) 0.036(3) 0.001(2) 0.002(2) 0.000(2)
C14 0.023(3) 0.019(3) 0.045(4) 0.001(2) 0.004(3) -0.008(2)
O5 0.053(3) 0.131(5) 0.049(3) 0.017(3) 0.013(3) 0.037(3)
N2 0.035(3) 0.056(3) 0.044(3) -0.002(3) 0.000(3) -0.004(3)
C13 0.030(3) 0.015(2) 0.041(3) -0.001(2) 0.002(3) -0.009(2)
C12 0.027(3) 0.019(3) 0.041(3) 0.001(2) -0.001(3) -0.003(2)
C1 0.027(3) 0.030(3) 0.046(4) 0.003(3) 0.001(3) -0.002(2)
C26 0.031(3) 0.032(3) 0.026(3) -0.002(2) 0.000(3) -0.007(2)
C19 0.042(4) 0.027(3) 0.048(4) -0.003(3) -0.010(3) -0.003(3)
C20 0.024(3) 0.039(3) 0.038(4) -0.004(3) -0.003(3) -0.001(2)
C7 0.033(3) 0.025(3) 0.035(3) 0.004(2) 0.004(3) 0.000(2)
C25 0.034(3) 0.025(3) 0.040(4) -0.006(3) 0.007(3) -0.002(2)
C27 0.042(3) 0.029(3) 0.031(3) -0.001(2) 0.006(3) -0.009(3)
C30 0.024(3) 0.037(3) 0.038(4) -0.006(3) -0.002(3) 0.002(2)
C31 0.026(3) 0.038(3) 0.036(3) -0.002(3) -0.002(3) -0.008(2)
C2 0.027(3) 0.032(3) 0.044(4) 0.004(3) 0.008(3) -0.001(2)
C5 0.030(3) 0.022(3) 0.037(3) -0.005(2) 0.003(3) -0.007(2)
C29 0.032(3) 0.039(3) 0.035(3) 0.006(3) -0.005(3) 0.006(3)
C11 0.026(3) 0.035(3) 0.046(4) -0.005(3) 0.006(3) 0.000(2)
C28 0.045(4) 0.043(4) 0.030(3) 0.007(3) 0.001(3) 0.004(3)
C6 0.041(3) 0.023(3) 0.038(4) -0.010(3) 0.001(3) -0.006(2)
C4 0.033(3) 0.041(3) 0.041(4) -0.008(3) 0.006(3) -0.008(3)
C36 0.032(3) 0.035(3) 0.043(4) -0.006(3) -0.001(3) -0.007(3)
C8 0.037(3) 0.032(3) 0.044(4) 0.002(3) -0.002(3) -0.003(3)
C24 0.033(3) 0.043(4) 0.048(4) -0.007(3) 0.000(3) 0.005(3)
C21 0.049(4) 0.042(4) 0.035(4) 0.002(3) -0.001(3) -0.002(3)
C33 0.030(3) 0.045(4) 0.072(5) 0.009(4) -0.002(3) -0.008(3)
C10 0.026(3) 0.044(4) 0.046(4) -0.001(3) -0.004(3) -0.002(3)
C23 0.030(3) 0.048(4) 0.066(5) -0.010(4) 0.007(4) -0.001(3)
C15 0.052(4) 0.045(4) 0.038(4) 0.006(3) 0.003(3) -0.014(3)
C35 0.039(4) 0.036(3) 0.044(4) -0.007(3) -0.006(3) -0.011(3)
C3 0.032(3) 0.035(3) 0.066(5) -0.003(3) 0.019(3) -0.001(3)
C9 0.027(3) 0.043(4) 0.053(4) 0.008(3) -0.004(3) -0.003(3)
C22 0.046(4) 0.034(3) 0.054(4) -0.001(3) 0.015(4) 0.001(3)
C34 0.040(4) 0.054(4) 0.060(5) -0.001(4) 0.004(4) -0.026(3)
C18 0.081(5) 0.032(4) 0.046(4) -0.005(3) -0.008(4) 0.006(3)
O4 0.067(4) 0.218(9) 0.102(6) 0.097(6) 0.027(4) 0.068(5)
C17 0.107(7) 0.023(3) 0.059(5) 0.003(3) -0.011(5) -0.004(4)
C32 0.022(3) 0.067(5) 0.083(6) 0.007(4) 0.003(4) -0.008(3)
C16 0.095(6) 0.041(4) 0.050(5) 0.007(4) 0.004(5) -0.023(4)
O3 0.073(4) 0.136(7) 0.195(9) -0.112(7) 0.017(5) -0.040(4)

loop_
_atom_type_symbol
_atom_type_description
_atom_type_scat_dispersion_real
_atom_type_scat_dispersion_imag
_atom_type_scat_source
C C 0.0033 0.0016 'International Tables Vol C Tables 4.2.6.8 and 6.1.1.4'
H H 0.0000 0.0000 'International Tables Vol C Tables 4.2.6.8 and 6.1.1.4'
Cl Cl 0.1484 0.1585 'International Tables Vol C Tables 4.2.6.8 and 6.1.1.4'
N N 0.0061 0.0033 'International Tables Vol C Tables 4.2.6.8 and 6.1.1.4'
O O 0.0106 0.0060 'International Tables Vol C Tables 4.2.6.8 and 6.1.1.4'
Ru Ru -1.2594 0.8363 'International Tables Vol C Tables 4.2.6.8 and 6.1.1.4'

loop_
_geom_angle_atom_site_label_1
_geom_angle_atom_site_label_2
_geom_angle_atom_site_label_3
_geom_angle
N7 Ru1 N4 104.30(19)
N7 Ru1 N6 76.5(2)
N4 Ru1 N6 97.50(19)
N7 Ru1 N1 85.9(2)
N4 Ru1 N1 169.29(19)
N6 Ru1 N1 88.03(19)
N7 Ru1 O1 170.56(17)
N4 Ru1 O1 83.57(16)
N6 Ru1 O1 97.52(17)
N1 Ru1 O1 86.62(17)
N7 Ru1 N3 105.3(2)
N4 Ru1 N3 76.7(2)
N6 Ru1 N3 174.15(18)
N1 Ru1 N3 97.6(2)
O1 Ru1 N3 81.34(17)
O4 Cl1 O5 107.9(4)
O4 Cl1 O3 111.4(6)
O5 Cl1 O3 110.0(5)
O4 Cl1 O6 110.7(4)
O5 Cl1 O6 110.0(3)
O3 Cl1 O6 106.9(4)
C13 O1 Ru1 126.6(3)
C26 N6 C30 117.9(5)
C26 N6 Ru1 127.9(4)
C30 N6 Ru1 114.1(4)
N8 N7 C31 113.3(5)
N8 N7 Ru1 120.0(4)
C31 N7 Ru1 125.0(4)
N5 N4 C25 114.4(5)
N5 N4 Ru1 117.1(4)
C25 N4 Ru1 126.9(4)
N4 N5 C19 111.1(5)
C15 N3 C19 118.6(6)
C15 N3 Ru1 130.5(5)
C19 N3 Ru1 110.6(4)
C1 N1 Ru1 127.0(4)
C1 N1 H1 116.5
Ru1 N1 H1 116.5
N7 N8 C30 111.3(5)
C13 C14 C1 123.0(5)
C13 C14 C5 118.7(5)
C1 C14 C5 118.2(5)
C8 N2 H2A 109.6
C8 N2 H2B 109.6
H2A N2 H2B 109.0
O1 C13 C14 124.2(5)
O1 C13 C12 115.4(5)
C14 C13 C12 120.4(5)
C11 C12 C7 119.9(5)
C11 C12 C13 118.5(5)
C7 C12 C13 121.5(5)
N1 C1 C14 124.3(5)
N1 C1 C2 118.2(5)
C14 C1 C2 117.5(5)
N6 C26 C27 121.4(5)
N6 C26 H26 119.3
C27 C26 H26 119.3
N3 C19 C18 122.5(7)
N3 C19 N5 118.9(6)
C18 C19 N5 118.3(6)
C25 C20 C21 119.4(5)
C25 C20 H20 120.3
C21 C20 H20 120.3
C8 C7 C12 118.7(5)
C8 C7 C6 123.1(6)
C12 C7 C6 118.1(5)
C20 C25 C24 121.2(6)
C20 C25 N4 118.0(5)
C24 C25 N4 120.8(6)
C28 C27 C26 119.2(5)
C28 C27 H27 120.4
C26 C27 H27 120.4
C29 C30 N6 123.1(5)
C29 C30 N8 120.1(5)
N6 C30 N8 116.8(5)
C33 C31 C36 121.2(5)
C33 C31 N7 119.8(6)
C36 C31 N7 119.0(5)
C3 C2 C1 121.9(6)
C3 C2 H2 119.1
C1 C2 H2 119.1
C4 C5 C14 120.7(5)
C4 C5 C6 118.7(5)
C14 C5 C6 120.6(5)
C30 C29 C28 118.4(5)
C30 C29 H29 120.8
C28 C29 H29 120.8
C12 C11 C10 120.6(6)
C12 C11 H11 119.7
C10 C11 H11 119.7
C27 C28 C29 119.9(6)
C27 C28 H28 120.1
C29 C28 H28 120.1
O2 C6 C7 120.6(6)
O2 C6 C5 119.3(5)
C7 C6 C5 120.0(5)
C5 C4 C3 120.7(6)
C5 C4 H4 119.6
C3 C4 H4 119.6
C31 C36 C35 120.2(6)
C31 C36 H36 119.9
C35 C36 H36 119.9
N2 C8 C9 119.2(6)
N2 C8 C7 121.8(6)
C9 C8 C7 119.0(6)
C23 C24 C25 118.3(6)
C23 C24 H24 120.8
C25 C24 H24 120.8
C22 C21 C20 119.2(6)
C22 C21 H21 120.4
C20 C21 H21 120.4
C31 C33 C32 119.5(7)
C31 C33 H33 120.3
C32 C33 H33 120.3
C9 C10 C11 120.0(6)
C9 C10 H10 120.0
C11 C10 H10 120.0
C22 C23 C24 121.0(6)
C22 C23 H23 119.5
C24 C23 H23 119.5
N3 C15 C16 122.0(7)
N3 C15 H15 119.0
C16 C15 H15 119.0
C34 C35 C36 118.1(6)
C34 C35 H35 120.9
C36 C35 H35 120.9
C2 C3 C4 120.3(6)
C2 C3 H3 119.9
C4 C3 H3 119.9
C10 C9 C8 121.8(6)
C10 C9 H9 119.1
C8 C9 H9 119.1
C23 C22 C21 120.8(7)
C23 C22 H22 119.6
C21 C22 H22 119.6
C35 C34 C32 121.2(6)
C35 C34 H34 119.4
C32 C34 H34 119.4
C17 C18 C19 118.4(8)
C17 C18 H18 120.8
C19 C18 H18 120.8
C18 C17 C16 119.4(8)
C18 C17 H17 120.3
C16 C17 H17 120.3
C33 C32 C34 119.9(6)
C33 C32 H32 120.1
C34 C32 H32 120.1
C15 C16 C17 119.1(7)
C15 C16 H16 120.4
C17 C16 H16 120.4

loop_
_geom_bond_atom_site_label_1
_geom_bond_atom_site_label_2
_geom_bond_distance
Ru1 N7 2.004(5)
Ru1 N4 2.024(5)
Ru1 N6 2.030(5)
Ru1 N1 2.050(5)
Ru1 O1 2.053(4)
Ru1 N3 2.054(5)
Cl1 O4 1.402(7)
Cl1 O5 1.422(5)
Cl1 O3 1.443(7)
Cl1 O6 1.451(4)
O1 C13 1.291(7)
O2 C6 1.270(7)
N6 C26 1.367(7)
N6 C30 1.370(7)
N7 N8 1.319(7)
N7 C31 1.453(7)
N4 N5 1.311(7)
N4 C25 1.437(7)
N5 C19 1.403(8)
N3 C15 1.346(8)
N3 C19 1.354(8)
N1 C1 1.340(8)
N1 H1 0.8800
N8 C30 1.401(7)
C14 C13 1.429(7)
C14 C1 1.445(8)
C14 C5 1.471(8)
N2 C8 1.395(8)
N2 H2A 0.8653
N2 H2B 0.8653
C13 C12 1.483(8)
C12 C11 1.385(7)
C12 C7 1.449(8)
C1 C2 1.461(8)
C26 C27 1.391(8)
C26 H26 0.9500
C19 C18 1.393(9)
C20 C25 1.399(8)
C20 C21 1.404(9)
C20 H20 0.9500
C7 C8 1.416(8)
C7 C6 1.461(8)
C25 C24 1.404(8)
C27 C28 1.387(8)
C27 H27 0.9500
C30 C29 1.369(8)
C31 C33 1.385(8)
C31 C36 1.386(9)
C2 C3 1.359(9)
C2 H2 0.9500
C5 C4 1.369(8)
C5 C6 1.477(8)
C29 C28 1.391(8)
C29 H29 0.9500
C11 C10 1.403(8)
C11 H11 0.9500
C28 H28 0.9500
C4 C3 1.439(9)
C4 H4 0.9500
C36 C35 1.412(8)
C36 H36 0.9500
C8 C9 1.410(9)
C24 C23 1.391(10)
C24 H24 0.9500
C21 C22 1.394(9)
C21 H21 0.9500
C33 C32 1.389(9)
C33 H33 0.9500
C10 C9 1.378(9)
C10 H10 0.9500
C23 C22 1.385(10)
C23 H23 0.9500
C15 C16 1.385(10)
C15 H15 0.9500
C35 C34 1.396(9)
C35 H35 0.9500
C3 H3 0.9500
C9 H9 0.9500
C22 H22 0.9500
C34 C32 1.399(10)
C34 H34 0.9500
C18 C17 1.381(11)
C18 H18 0.9500
C17 C16 1.394(11)
C17 H17 0.9500
C32 H32 0.9500
C16 H16 0.9500

loop_
_geom_hbond_atom_site_label_D
_geom_hbond_atom_site_label_H
_geom_hbond_atom_site_label_A
_geom_hbond_distance_DH
_geom_hbond_distance_HA
_geom_hbond_distance_DA
_geom_hbond_angle_DHA
_geom_hbond_site_symmetry_A
N2 H2A O3 0.87 2.24 3.068(9) 160.8 2_666

loop_
_geom_torsion_atom_site_label_1
_geom_torsion_atom_site_label_2
_geom_torsion_atom_site_label_3
_geom_torsion_atom_site_label_4
_geom_torsion
N7 Ru1 O1 C13 69.1(12)
N4 Ru1 O1 C13 -144.0(5)
N6 Ru1 O1 C13 119.2(4)
N1 Ru1 O1 C13 31.7(4)
N3 Ru1 O1 C13 -66.6(4)
N7 Ru1 N6 C26 -174.5(5)
N4 Ru1 N6 C26 -71.5(5)
N1 Ru1 N6 C26 99.3(5)
O1 Ru1 N6 C26 12.9(5)
N3 Ru1 N6 C26 -65.4(18)
N7 Ru1 N6 C30 8.2(4)
N4 Ru1 N6 C30 111.2(4)
N1 Ru1 N6 C30 -78.0(4)
O1 Ru1 N6 C30 -164.3(4)
N3 Ru1 N6 C30 117.3(16)
N4 Ru1 N7 N8 -105.5(4)
N6 Ru1 N7 N8 -11.1(4)
N1 Ru1 N7 N8 77.9(4)
O1 Ru1 N7 N8 40.4(12)
N3 Ru1 N7 N8 174.7(4)
N4 Ru1 N7 C31 90.0(5)
N6 Ru1 N7 C31 -175.6(5)
N1 Ru1 N7 C31 -86.6(5)
O1 Ru1 N7 C31 -124.1(10)
N3 Ru1 N7 C31 10.2(5)
N7 Ru1 N4 N5 -124.4(4)
N6 Ru1 N4 N5 157.6(4)
N1 Ru1 N4 N5 37.0(11)
O1 Ru1 N4 N5 60.9(4)
N3 Ru1 N4 N5 -21.7(4)
N7 Ru1 N4 C25 71.0(4)
N6 Ru1 N4 C25 -6.9(4)
N1 Ru1 N4 C25 -127.5(9)
O1 Ru1 N4 C25 -103.7(4)
N3 Ru1 N4 C25 173.7(4)
C25 N4 N5 C19 -174.1(4)
Ru1 N4 N5 C19 19.4(5)
N7 Ru1 N3 C15 -67.4(5)
N4 Ru1 N3 C15 -168.9(5)
N6 Ru1 N3 C15 -175.1(15)
N1 Ru1 N3 C15 20.4(5)
O1 Ru1 N3 C15 105.7(5)
N7 Ru1 N3 C19 120.0(4)
N4 Ru1 N3 C19 18.5(4)
N6 Ru1 N3 C19 12.3(19)
N1 Ru1 N3 C19 -152.2(4)
O1 Ru1 N3 C19 -66.9(4)
N7 Ru1 N1 C1 167.0(5)
N4 Ru1 N1 C1 5.0(12)
N6 Ru1 N1 C1 -116.4(5)
O1 Ru1 N1 C1 -18.7(5)
N3 Ru1 N1 C1 62.0(5)
C31 N7 N8 C30 177.4(5)
Ru1 N7 N8 C30 11.2(6)
Ru1 O1 C13 C14 -27.8(7)
Ru1 O1 C13 C12 154.6(3)
C1 C14 C13 O1 0.1(8)
C5 C14 C13 O1 -175.4(5)
C1 C14 C13 C12 177.5(5)
C5 C14 C13 C12 2.1(7)
O1 C13 C12 C11 -2.6(7)
C14 C13 C12 C11 179.7(5)
O1 C13 C12 C7 -179.2(5)
C14 C13 C12 C7 3.1(7)
Ru1 N1 C1 C14 2.2(8)
Ru1 N1 C1 C2 -179.5(4)
C13 C14 C1 N1 13.3(8)
C5 C14 C1 N1 -171.2(5)
C13 C14 C1 C2 -164.9(5)
C5 C14 C1 C2 10.5(7)
C30 N6 C26 C27 0.3(8)
Ru1 N6 C26 C27 -176.9(4)
C15 N3 C19 C18 -2.9(8)
Ru1 N3 C19 C18 170.7(5)
C15 N3 C19 N5 171.2(5)
Ru1 N3 C19 N5 -15.2(6)
N4 N5 C19 N3 -2.0(7)
N4 N5 C19 C18 172.4(5)
C11 C12 C7 C8 0.9(8)
C13 C12 C7 C8 177.5(5)
C11 C12 C7 C6 -178.6(5)
C13 C12 C7 C6 -2.0(7)
C21 C20 C25 C24 1.2(9)
C21 C20 C25 N4 -179.2(5)
N5 N4 C25 C20 141.1(5)
Ru1 N4 C25 C20 -54.0(6)
N5 N4 C25 C24 -39.3(7)
Ru1 N4 C25 C24 125.6(5)
N6 C26 C27 C28 0.5(8)
C26 N6 C30 C29 -1.0(8)
Ru1 N6 C30 C29 176.6(4)
C26 N6 C30 N8 177.1(5)
Ru1 N6 C30 N8 -5.3(6)
N7 N8 C30 C29 174.8(5)
N7 N8 C30 N6 -3.4(7)
N8 N7 C31 C33 -37.5(8)
Ru1 N7 C31 C33 127.9(6)
N8 N7 C31 C36 145.2(6)
Ru1 N7 C31 C36 -49.4(7)
N1 C1 C2 C3 172.4(6)
C14 C1 C2 C3 -9.2(8)
C13 C14 C5 C4 168.9(5)
C1 C14 C5 C4 -6.8(8)
C13 C14 C5 C6 -8.3(7)
C1 C14 C5 C6 176.1(5)
N6 C30 C29 C28 0.8(9)
N8 C30 C29 C28 -177.3(5)
C7 C12 C11 C10 -0.2(8)
C13 C12 C11 C10 -176.9(5)
C26 C27 C28 C29 -0.7(9)
C30 C29 C28 C27 0.1(9)
C8 C7 C6 O2 -5.1(8)
C12 C7 C6 O2 174.4(5)
C8 C7 C6 C5 176.4(5)
C12 C7 C6 C5 -4.1(7)
C4 C5 C6 O2 13.7(8)
C14 C5 C6 O2 -169.1(5)
C4 C5 C6 C7 -167.8(5)
C14 C5 C6 C7 9.4(8)
C14 C5 C4 C3 1.0(8)
C6 C5 C4 C3 178.2(5)
C33 C31 C36 C35 1.1(10)
N7 C31 C36 C35 178.3(6)
C12 C7 C8 N2 -178.9(5)
C6 C7 C8 N2 0.6(9)
C12 C7 C8 C9 -0.8(8)
C6 C7 C8 C9 178.7(5)
C20 C25 C24 C23 -0.6(9)
N4 C25 C24 C23 179.9(5)
C25 C20 C21 C22 -1.0(9)
C36 C31 C33 C32 0.1(11)
N7 C31 C33 C32 -177.1(6)
C12 C11 C10 C9 -0.6(9)
C25 C24 C23 C22 -0.3(10)
C19 N3 C15 C16 2.5(9)
Ru1 N3 C15 C16 -169.6(5)
C31 C36 C35 C34 -1.6(10)
C1 C2 C3 C4 3.5(9)
C5 C4 C3 C2 0.7(9)
C11 C10 C9 C8 0.7(9)
N2 C8 C9 C10 178.2(6)
C7 C8 C9 C10 0.0(9)
C24 C23 C22 C21 0.5(10)
C20 C21 C22 C23 0.1(9)
C36 C35 C34 C32 1.0(11)
N3 C19 C18 C17 1.6(9)
N5 C19 C18 C17 -172.5(6)
C19 C18 C17 C16 0.1(10)
C31 C33 C32 C34 -0.8(12)
C35 C34 C32 C33 0.2(12)
N3 C15 C16 C17 -0.8(10)
C18 C17 C16 C15 -0.5(10)

loop_
_platon_squeeze_void_nr
_platon_squeeze_void_average_x
_platon_squeeze_void_average_y
_platon_squeeze_void_average_z
_platon_squeeze_void_volume
_platon_squeeze_void_count_electrons
_platon_squeeze_void_content
1 0.000 0.000 0.500 229 41 ' '
